data_4109473
loop_
_publ_author_name
'Christina A. Bauer'
'Tatiana V. Timofeeva'
'Thomas B. Settersten'
'Brian D. Patterson'
'Vincent H. Liu'
'Blake A. Simmons'
'Mark D. Allendorf'

_publ_section_title
;
 Influence of Connectivity and Porosity on Ligand-Based Luminescence in
 Zinc Metal-Organic Frameworks
;
_journal_name_full 'Journal of the American Chemical Society'
_journal_page_first 7136
_journal_page_last 7144
_journal_paper_doi 10.1021/ja0700395
_journal_volume 129
_journal_year 2007
_chemical_formula_moiety 'C48 H30 O13 Zn4'
_chemical_formula_sum 'C48 H30 O13 Zn4'
_chemical_formula_weight 1076.20
_chemical_name_systematic
; 
 ? 
;
_space_group_IT_number 58
_symmetry_cell_setting orthorhombic
_symmetry_space_group_name_Hall '-P 2 2n'
_symmetry_space_group_name_H-M 'P n n m'
_atom_sites_solution_hydrogens geom
_atom_sites_solution_primary direct
_atom_sites_solution_secondary difmap
_audit_creation_method SHELXL-97
_cell_angle_alpha 90.00
_cell_angle_beta 90.00
_cell_angle_gamma 90.00
_cell_formula_units_Z 4
_cell_length_a 30.317(12)
_cell_length_b 19.411(8)
_cell_length_c 24.161(9)
_cell_measurement_reflns_used 2112
_cell_measurement_temperature 100.0(2)
_cell_measurement_theta_max 18.0
_cell_measurement_theta_min 2.3
_cell_volume 14218(10)
_computing_cell_refinement 'SAINT+ v. 6.2 (Bruker, 2001)'
_computing_data_collection 'APEX2  (Bruker, 2005)'
_computing_data_reduction 'SAINT+ v. 6.2 (Bruker, 2001)'
_computing_molecular_graphics 'SHELXTL v. 6.12 (Sheldrick, 2001)'
_computing_publication_material 'SHELXTL v. 6.12 (Sheldrick, 2001)'
_computing_structure_refinement 'SHELXTL v. 6.12 (Sheldrick, 2001)'
_computing_structure_solution 'SHELXTL v. 6.12 (Sheldrick, 2001)'
_diffrn_ambient_temperature 100.0(2)
_diffrn_measured_fraction_theta_full 0.984
_diffrn_measured_fraction_theta_max 0.984
_diffrn_measurement_device_type 'Bruker SMART APEX II CCD area detector'
_diffrn_measurement_method 'phi and omega scans'
_diffrn_radiation_monochromator graphite
_diffrn_radiation_source 'fine-focus sealed tube'
_diffrn_radiation_type MoK\a
_diffrn_radiation_wavelength 0.71073
_diffrn_reflns_av_R_equivalents 0.1229
_diffrn_reflns_av_sigmaI/netI 0.0667
_diffrn_reflns_limit_h_max 26
_diffrn_reflns_limit_h_min -26
_diffrn_reflns_limit_k_max 16
_diffrn_reflns_limit_k_min -16
_diffrn_reflns_limit_l_max 21
_diffrn_reflns_limit_l_min -21
_diffrn_reflns_number 62286
_diffrn_reflns_theta_full 18.14
_diffrn_reflns_theta_max 18.14
_diffrn_reflns_theta_min 1.70
_exptl_absorpt_coefficient_mu 0.687
_exptl_absorpt_correction_T_max 0.875
_exptl_absorpt_correction_T_min 0.875
_exptl_absorpt_correction_type multi-scan
_exptl_absorpt_process_details 'SADABS (Sheldrick, 2003)'
_exptl_crystal_colour colourless
_exptl_crystal_density_diffrn 0.503
_exptl_crystal_description prism
_exptl_crystal_F_000 2168
_exptl_crystal_size_max 0.20
_exptl_crystal_size_mid 0.20
_exptl_crystal_size_min 0.20
_refine_diff_density_max 0.564
_refine_diff_density_min -0.447
_refine_diff_density_rms 0.054
_refine_ls_extinction_method none
_refine_ls_goodness_of_fit_ref 1.001
_refine_ls_hydrogen_treatment constr
_refine_ls_matrix_type full
_refine_ls_number_parameters 151
_refine_ls_number_reflns 5100
_refine_ls_number_restraints 78
_refine_ls_restrained_S_all 1.459
_refine_ls_R_factor_all 0.1065
_refine_ls_R_factor_gt 0.0656
_refine_ls_shift/su_max 0.000
_refine_ls_shift/su_mean 0.000
_refine_ls_structure_factor_coef Fsqd
_refine_ls_weighting_details 'calc w=1/[\s^2^(Fo^2^)+(0.0800P)^2^+7.7000P] where P=(Fo^2^+2Fc^2^)/3'
_refine_ls_weighting_scheme calc
_refine_ls_wR_factor_gt 0.1531
_refine_ls_wR_factor_ref 0.1662
_reflns_number_gt 2994
_reflns_number_total 5100
_reflns_threshold_expression I>2\s(I)
_cod_data_source_file ja0700395si20070103_011352.cif
_cod_data_source_block mof25
_cod_database_code 4109473

loop_
_symmetry_equiv_pos_as_xyz
'x, y, z'
'-x, -y, z'
'-x+1/2, y+1/2, -z+1/2'
'x+1/2, -y+1/2, -z+1/2'
'-x, -y, -z'
'x, y, -z'
'x-1/2, -y-1/2, z-1/2'
'-x-1/2, y-1/2, z-1/2'

loop_
_atom_site_label
_atom_site_type_symbol
_atom_site_fract_x
_atom_site_fract_y
_atom_site_fract_z
_atom_site_U_iso_or_equiv
_atom_site_adp_type
_atom_site_occupancy
_atom_site_symmetry_multiplicity
_atom_site_calc_flag
_atom_site_refinement_flags
Zn1 Zn 0.1076(9) 0.3038(12) 0.0659(12) 0.068(13) Uani 1 1 d .
Zn2 Zn 0.0574(12) 0.1865(18) 0.0000 0.061(15) Uani 1 2 d S
Zn3 Zn 0.1603(12) 0.1882(19) 0.0000 0.065(16) Uani 1 2 d S
O1 O 0.108(7) 0.248(9) 0.0000 0.07(7) Uani 1 2 d S
O2 O 0.056(4) 0.286(8) 0.111(6) 0.09(6) Uani 1 1 d D
O3 O 0.022(5) 0.204(7) 0.063(6) 0.08(5) Uani 1 1 d D
O4 O 0.071(7) 0.090(8) 0.0000 0.07(7) Uani 1 2 d SD
O5 O 0.147(7) 0.093(8) 0.0000 0.08(8) Uani 1 2 d SD
O6 O 0.195(5) 0.207(8) 0.062(6) 0.10(6) Uani 1 1 d D
O7 O 0.159(4) 0.291(8) 0.110(7) 0.10(6) Uani 1 1 d D
O8 O 0.107(8) 0.397(6) 0.043(3) 0.15(9) Uani 1 1 d D
C1 C 0.023(5) 0.245(12) 0.106(8) 0.14(4) Uani 1 1 d D
C2 C -0.015(4) 0.250(8) 0.142(6) 0.14(4) Uani 1 1 d GD
C3 C -0.017(4) 0.302(8) 0.181(7) 0.14(4) Uani 1 1 d GD
H3A H 0.0063 0.3346 0.1837 0.171 Uiso 1 1 calc R
C4 C -0.054(4) 0.308(7) 0.215(7) 0.14(4) Uani 1 1 d GD
H4A H -0.0550 0.3434 0.2422 0.171 Uiso 1 1 calc R
C5 C -0.088(3) 0.260(7) 0.211(6) 0.14(4) Uani 1 1 d GD
C6 C -0.086(4) 0.208(8) 0.172(7) 0.14(4) Uani 1 1 d GD
H6A H -0.1092 0.1757 0.1690 0.171 Uiso 1 1 calc R
C7 C -0.049(5) 0.203(8) 0.137(7) 0.14(4) Uani 1 1 d GD
H7A H -0.0480 0.1669 0.1105 0.171 Uiso 1 1 calc R
C8 C -0.126(5) 0.266(10) 0.247(8) 0.14(4) Uani 1 1 d D
H8A H -0.1244 0.3026 0.2731 0.171 Uiso 1 1 calc R
C9 C 0.110(11) 0.057(6) 0.0000 0.27(11) Uani 1 2 d SD
C10 C 0.110(7) -0.016(6) 0.0000 0.27(11) Uani 1 2 d SD
C11 C 0.070(6) -0.053(8) 0.0000 0.27(11) Uani 1 2 d SD
H11A H 0.0431 -0.0292 0.0000 0.321 Uiso 1 2 calc SR
C12 C 0.071(6) -0.126(8) 0.0000 0.27(11) Uani 1 2 d SD
H12A H 0.0444 -0.1510 0.0000 0.321 Uiso 1 2 calc SR
C13 C 0.112(6) -0.161(6) 0.0000 0.27(11) Uani 1 2 d SD
C14 C 0.152(5) -0.124(8) 0.0000 0.27(11) Uani 1 2 d SD
H14A H 0.1790 -0.1477 0.0000 0.321 Uiso 1 2 calc SR
C15 C 0.151(6) -0.051(8) 0.0000 0.27(11) Uani 1 2 d SD
H15A H 0.1778 -0.0259 0.0000 0.321 Uiso 1 2 calc SR
C16 C 0.113(9) -0.234(6) 0.0000 0.27(11) Uani 1 2 d SD
H16A H 0.1409 -0.2554 0.0000 0.321 Uiso 1 2 calc SR
C17 C 0.193(5) 0.249(11) 0.105(8) 0.14(4) Uani 1 1 d D
C18 C 0.230(4) 0.255(8) 0.142(6) 0.14(4) Uani 1 1 d GD
C19 C 0.265(5) 0.210(8) 0.136(6) 0.14(4) Uani 1 1 d GD
H19A H 0.2651 0.1753 0.1086 0.171 Uiso 1 1 calc R
C20 C 0.301(4) 0.216(7) 0.172(7) 0.14(4) Uani 1 1 d GD
H20A H 0.3254 0.1848 0.1687 0.171 Uiso 1 1 calc R
C21 C 0.301(3) 0.266(7) 0.213(6) 0.14(4) Uani 1 1 d GD
C22 C 0.266(4) 0.311(7) 0.218(7) 0.14(4) Uani 1 1 d GD
H22A H 0.2661 0.3455 0.2458 0.171 Uiso 1 1 calc R
C23 C 0.230(4) 0.305(8) 0.182(7) 0.14(4) Uani 1 1 d GD
H23A H 0.2059 0.3360 0.1857 0.171 Uiso 1 1 calc R
C24 C 0.339(5) 0.272(10) 0.250(8) 0.14(4) Uani 1 1 d D
H24A H 0.3368 0.3084 0.2761 0.171 Uiso 1 1 calc R
C25 C 0.105(12) 0.435(7) 0.0000 0.27(11) Uani 1 2 d SD
C26 C 0.099(9) 0.506(6) 0.0000 0.27(11) Uani 1 2 d SD
C27 C 0.135(7) 0.552(9) 0.0000 0.27(11) Uani 1 2 d SD
H27A H 0.1641 0.5339 0.0000 0.321 Uiso 1 2 calc SR
C28 C 0.129(6) 0.624(9) 0.0000 0.27(11) Uani 1 2 d SD
H28A H 0.1532 0.6540 0.0000 0.321 Uiso 1 2 calc SR
C29 C 0.085(6) 0.650(6) 0.0000 0.27(11) Uani 1 2 d SD
C30 C 0.049(6) 0.606(8) 0.0000 0.27(11) Uani 1 2 d SD
H30A H 0.0201 0.6245 0.0000 0.321 Uiso 1 2 calc SR
C31 C 0.055(8) 0.534(8) 0.0000 0.27(11) Uani 1 2 d SD
H31A H 0.0301 0.5038 0.0000 0.321 Uiso 1 2 calc SR
C32 C 0.079(8) 0.723(6) 0.0000 0.27(11) Uani 1 2 d SD
H32A H 0.0497 0.7416 0.0000 0.321 Uiso 1 2 calc SR

loop_
_atom_site_aniso_label
_atom_site_aniso_U_11
_atom_site_aniso_U_22
_atom_site_aniso_U_33
_atom_site_aniso_U_23
_atom_site_aniso_U_13
_atom_site_aniso_U_12
Zn1 0.05(2) 0.05(2) 0.10(3) -0.002(16) -0.002(19) -0.004(17)
Zn2 0.04(3) 0.04(3) 0.10(4) 0.000 0.000 0.00(2)
Zn3 0.05(3) 0.05(3) 0.10(4) 0.000 0.000 0.00(2)
O1 0.05(14) 0.03(12) 0.12(19) 0.000 0.000 0.00(12)
O2 0.08(13) 0.08(12) 0.10(14) -0.03(11) 0.00(11) 0.02(10)
O3 0.07(12) 0.06(11) 0.10(13) 0.02(10) 0.01(10) 0.00(9)
O4 0.09(18) 0.03(13) 0.10(19) 0.000 0.000 0.00(13)
O5 0.07(16) 0.03(13) 0.1(2) 0.000 0.000 0.01(12)
O6 0.06(12) 0.08(13) 0.17(19) 0.01(12) -0.03(12) 0.02(10)
O7 0.07(13) 0.10(14) 0.12(15) -0.03(12) 0.00(11) -0.02(10)
O8 0.2(2) 0.01(10) 0.2(2) -0.04(10) 0.02(19) -0.01(13)
C1 0.09(7) 0.16(8) 0.18(10) -0.07(7) 0.00(6) 0.00(6)
C2 0.09(7) 0.16(8) 0.18(10) -0.07(7) 0.00(6) 0.00(6)
C3 0.09(7) 0.16(8) 0.18(10) -0.07(7) 0.00(6) 0.00(6)
C4 0.09(7) 0.16(8) 0.18(10) -0.07(7) 0.00(6) 0.00(6)
C5 0.09(7) 0.16(8) 0.18(10) -0.07(7) 0.00(6) 0.00(6)
C6 0.09(7) 0.16(8) 0.18(10) -0.07(7) 0.00(6) 0.00(6)
C7 0.09(7) 0.16(8) 0.18(10) -0.07(7) 0.00(6) 0.00(6)
C8 0.09(7) 0.16(8) 0.18(10) -0.07(7) 0.00(6) 0.00(6)
C9 0.16(15) 0.03(8) 0.6(3) 0.000 0.000 0.01(8)
C10 0.16(15) 0.03(8) 0.6(3) 0.000 0.000 0.01(8)
C11 0.16(15) 0.03(8) 0.6(3) 0.000 0.000 0.01(8)
C12 0.16(15) 0.03(8) 0.6(3) 0.000 0.000 0.01(8)
C13 0.16(15) 0.03(8) 0.6(3) 0.000 0.000 0.01(8)
C14 0.16(15) 0.03(8) 0.6(3) 0.000 0.000 0.01(8)
C15 0.16(15) 0.03(8) 0.6(3) 0.000 0.000 0.01(8)
C16 0.16(15) 0.03(8) 0.6(3) 0.000 0.000 0.01(8)
C17 0.09(7) 0.16(8) 0.18(10) -0.07(7) 0.00(6) 0.00(6)
C18 0.09(7) 0.16(8) 0.18(10) -0.07(7) 0.00(6) 0.00(6)
C19 0.09(7) 0.16(8) 0.18(10) -0.07(7) 0.00(6) 0.00(6)
C20 0.09(7) 0.16(8) 0.18(10) -0.07(7) 0.00(6) 0.00(6)
C21 0.09(7) 0.16(8) 0.18(10) -0.07(7) 0.00(6) 0.00(6)
C22 0.09(7) 0.16(8) 0.18(10) -0.07(7) 0.00(6) 0.00(6)
C23 0.09(7) 0.16(8) 0.18(10) -0.07(7) 0.00(6) 0.00(6)
C24 0.09(7) 0.16(8) 0.18(10) -0.07(7) 0.00(6) 0.00(6)
C25 0.16(15) 0.03(8) 0.6(3) 0.000 0.000 0.01(8)
C26 0.16(15) 0.03(8) 0.6(3) 0.000 0.000 0.01(8)
C27 0.16(15) 0.03(8) 0.6(3) 0.000 0.000 0.01(8)
C28 0.16(15) 0.03(8) 0.6(3) 0.000 0.000 0.01(8)
C29 0.16(15) 0.03(8) 0.6(3) 0.000 0.000 0.01(8)
C30 0.16(15) 0.03(8) 0.6(3) 0.000 0.000 0.01(8)
C31 0.16(15) 0.03(8) 0.6(3) 0.000 0.000 0.01(8)
C32 0.16(15) 0.03(8) 0.6(3) 0.000 0.000 0.01(8)

loop_
_atom_type_symbol
_atom_type_description
_atom_type_scat_dispersion_real
_atom_type_scat_dispersion_imag
_atom_type_scat_source
C C 0.0033 0.0016 'International Tables Vol C Tables 4.2.6.8 and 6.1.1.4'
H H 0.0000 0.0000 'International Tables Vol C Tables 4.2.6.8 and 6.1.1.4'
O O 0.0106 0.0060 'International Tables Vol C Tables 4.2.6.8 and 6.1.1.4'
Zn Zn 0.2839 1.4301 'International Tables Vol C Tables 4.2.6.8 and 6.1.1.4'

loop_
_geom_angle_atom_site_label_1
_geom_angle_atom_site_label_2
_geom_angle_atom_site_label_3
_geom_angle
_geom_angle_site_symmetry_1
_geom_angle_site_symmetry_3
O8 Zn1 O7 107(8) . .
O8 Zn1 O1 107(5) . .
O7 Zn1 O1 112(8) . .
O8 Zn1 O2 109(8) . .
O7 Zn1 O2 109(7) . .
O1 Zn1 O2 112(7) . .
O3 Zn2 O3 106(10) 6 .
O3 Zn2 O4 107(6) 6 .
O3 Zn2 O4 107(6) . .
O3 Zn2 O1 110(6) 6 .
O3 Zn2 O1 110(6) . .
O4 Zn2 O1 115(8) . .
O6 Zn3 O6 108(10) . 6
O6 Zn3 O5 108(6) . .
O6 Zn3 O5 108(6) 6 .
O6 Zn3 O1 109(6) . .
O6 Zn3 O1 109(6) 6 .
O5 Zn3 O1 114(8) . .
Zn1 O1 Zn1 112(9) . 6
Zn1 O1 Zn2 109(7) . .
Zn1 O1 Zn2 109(7) 6 .
Zn1 O1 Zn3 110(7) . .
Zn1 O1 Zn3 110(7) 6 .
Zn2 O1 Zn3 106(8) . .
C1 O2 Zn1 133(10) . .
C1 O3 Zn2 137(10) . .
C9 O4 Zn2 131(10) . .
C9 O5 Zn3 133(10) . .
C17 O6 Zn3 137(10) . .
C17 O7 Zn1 132(10) . .
C25 O8 Zn1 142(8) . .
O2 C1 O3 118(10) . .
O2 C1 C2 121(10) . .
O3 C1 C2 120(10) . .
C3 C2 C7 120.0 . .
C3 C2 C1 120(14) . .
C7 C2 C1 120(15) . .
C2 C3 C4 120.0 . .
C2 C3 H3A 120.0 . .
C4 C3 H3A 120.0 . .
C5 C4 C3 120.0 . .
C5 C4 H4A 120.0 . .
C3 C4 H4A 120.0 . .
C6 C5 C4 120.0 . .
C6 C5 C8 120(12) . .
C4 C5 C8 120(13) . .
C5 C6 C7 120.0 . .
C5 C6 H6A 120.0 . .
C7 C6 H6A 120.0 . .
C6 C7 C2 120.0 . .
C6 C7 H7A 120.0 . .
C2 C7 H7A 120.0 . .
C24 C8 C5 130(9) 4_455 .
C24 C8 H8A 114.8 4_455 .
C5 C8 H8A 114.8 . .
O5 C9 O4 120(10) . .
O5 C9 C10 120(10) . .
O4 C9 C10 120(10) . .
C11 C10 C15 120(13) . .
C11 C10 C9 120(13) . .
C15 C10 C9 120(13) . .
C10 C11 C12 119(16) . .
C10 C11 H11A 120.1 . .
C12 C11 H11A 120.1 . .
C13 C12 C11 120(15) . .
C13 C12 H12A 120.1 . .
C11 C12 H12A 120.1 . .
C12 C13 C14 121(12) . .
C12 C13 C16 120(17) . .
C14 C13 C16 119(17) . .
C13 C14 C15 119(14) . .
C13 C14 H14A 120.1 . .
C15 C14 H14A 120.1 . .
C10 C15 C14 120(15) . .
C10 C15 H15A 120.1 . .
C14 C15 H15A 120.1 . .
C32 C16 C13 128(10) 1_545 .
C32 C16 H16A 116.2 1_545 .
C13 C16 H16A 116.2 . .
O6 C17 O7 120(10) . .
O6 C17 C18 120(10) . .
O7 C17 C18 120(10) . .
C19 C18 C23 120.0 . .
C19 C18 C17 119(15) . .
C23 C18 C17 120(13) . .
C18 C19 C20 120.0 . .
C18 C19 H19A 120.0 . .
C20 C19 H19A 120.0 . .
C19 C20 C21 120.0 . .
C19 C20 H20A 120.0 . .
C21 C20 H20A 120.0 . .
C22 C21 C20 120.0 . .
C22 C21 C24 120(13) . .
C20 C21 C24 120(12) . .
C21 C22 C23 120.0 . .
C21 C22 H22A 120.0 . .
C23 C22 H22A 120.0 . .
C22 C23 C18 120.0 . .
C22 C23 H23A 120.0 . .
C18 C23 H23A 120.0 . .
C8 C24 C21 129(9) 4 .
C8 C24 H24A 115.3 4 .
C21 C24 H24A 115.3 . .
O8 C25 O8 110(9) 6 .
O8 C25 C26 125(4) 6 .
O8 C25 C26 125(4) . .
C27 C26 C25 122(14) . .
C27 C26 C31 119(14) . .
C25 C26 C31 118(13) . .
C26 C27 C28 122(18) . .
C26 C27 H27A 119.4 . .
C28 C27 H27A 119.4 . .
C29 C28 C27 118(16) . .
C29 C28 H28A 120.3 . .
C27 C28 H28A 120.3 . .
C30 C29 C28 121(13) . .
C30 C29 C32 121(17) . .
C28 C29 C32 118(16) . .
C29 C30 C31 121(17) . .
C29 C30 H30A 119.5 . .
C31 C30 H30A 119.5 . .
C30 C31 C26 120(18) . .
C30 C31 H31A 120.7 . .
C26 C31 H31A 120.7 . .
C16 C32 C29 121(10) 1_565 .
C16 C32 H32A 119.7 1_565 .
C29 C32 H32A 119.7 . .

loop_
_geom_bond_atom_site_label_1
_geom_bond_atom_site_label_2
_geom_bond_distance
_geom_bond_site_symmetry_2
Zn1 O8 1.89(11) .
Zn1 O7 1.91(12) .
Zn1 O1 1.93(10) .
Zn1 O2 1.94(11) .
Zn2 O3 1.89(11) .
Zn2 O4 1.91(15) .
Zn2 O1 2.0(2) .
Zn3 O6 1.87(12) .
Zn3 O5 1.90(15) .
Zn3 O1 1.95(19) .
O2 C1 1.30(15) .
O3 C1 1.30(15) .
O4 C9 1.3(2) .
O5 C9 1.3(2) .
O6 C17 1.31(15) .
O7 C17 1.31(16) .
O8 C25 1.3(3) .
C1 C2 1.4(3) .
C2 C3 1.3900 .
C2 C7 1.3900 .
C3 C4 1.3900 .
C3 H3A 0.9500 .
C4 C5 1.3900 .
C4 H4A 0.9500 .
C5 C6 1.3900 .
C5 C8 1.4(3) .
C6 C7 1.3900 .
C6 H6A 0.9500 .
C7 H7A 0.9500 .
C8 C24 1.3(3) 4_455
C8 H8A 0.9500 .
C9 C10 1.4(4) .
C10 C11 1.4(3) .
C10 C15 1.4(3) .
C11 C12 1.4(3) .
C11 H11A 0.9500 .
C12 C13 1.4(3) .
C12 H12A 0.9500 .
C13 C14 1.4(3) .
C13 C16 1.4(4) .
C14 C15 1.4(3) .
C14 H14A 0.9500 .
C15 H15A 0.9500 .
C16 C32 1.3(3) 1_545
C16 H16A 0.9500 .
C17 C18 1.4(3) .
C18 C19 1.3900 .
C18 C23 1.3900 .
C19 C20 1.3900 .
C19 H19A 0.9500 .
C20 C21 1.3900 .
C20 H20A 0.9500 .
C21 C22 1.3900 .
C21 C24 1.4(3) .
C22 C23 1.3900 .
C22 H22A 0.9500 .
C23 H23A 0.9500 .
C24 H24A 0.9500 .
C25 C26 1.4(3) .
C26 C27 1.4(3) .
C26 C31 1.5(5) .
C27 C28 1.4(3) .
C27 H27A 0.9500 .
C28 C29 1.4(3) .
C28 H28A 0.9500 .
C29 C30 1.4(3) .
C29 C32 1.4(4) .
C30 C31 1.4(6) .
C30 H30A 0.9500 .
C31 H31A 0.9500 .
C32 H32A 0.9500 .

loop_
_geom_torsion_atom_site_label_1
_geom_torsion_atom_site_label_2
_geom_torsion_atom_site_label_3
_geom_torsion_atom_site_label_4
_geom_torsion
_geom_torsion_site_symmetry_1
_geom_torsion_site_symmetry_4
O8 Zn1 O1 Zn1 -1(13) . 6
O7 Zn1 O1 Zn1 -118(10) . 6
O2 Zn1 O1 Zn1 119(9) . 6
O8 Zn1 O1 Zn2 -122(9) . .
O7 Zn1 O1 Zn2 121(9) . .
O2 Zn1 O1 Zn2 -3(10) . .
O8 Zn1 O1 Zn3 122(10) . .
O7 Zn1 O1 Zn3 5(10) . .
O2 Zn1 O1 Zn3 -119(9) . .
O3 Zn2 O1 Zn1 120(7) 6 .
O3 Zn2 O1 Zn1 3(10) . .
O4 Zn2 O1 Zn1 -119(7) . .
O3 Zn2 O1 Zn1 -3(10) 6 6
O3 Zn2 O1 Zn1 -120(7) . 6
O4 Zn2 O1 Zn1 119(7) . 6
O3 Zn2 O1 Zn3 -122(5) 6 .
O3 Zn2 O1 Zn3 122(5) . .
O6 Zn3 O1 Zn1 -3(11) . .
O6 Zn3 O1 Zn1 -121(8) 6 .
O5 Zn3 O1 Zn1 118(7) . .
O6 Zn3 O1 Zn1 121(8) . 6
O6 Zn3 O1 Zn1 3(11) 6 6
O5 Zn3 O1 Zn1 -118(7) . 6
O6 Zn3 O1 Zn2 -121(6) . .
O6 Zn3 O1 Zn2 121(6) 6 .
O8 Zn1 O2 C1 119(20) . .
O7 Zn1 O2 C1 -124(20) . .
O1 Zn1 O2 C1 1(22) . .
O3 Zn2 O3 C1 -121(20) 6 .
O4 Zn2 O3 C1 124(21) . .
O1 Zn2 O3 C1 -2(23) . .
O3 Zn2 O4 C9 123(5) 6 .
O3 Zn2 O4 C9 -123(5) . .
O6 Zn3 O5 C9 122(6) . .
O6 Zn3 O5 C9 -122(6) 6 .
O6 Zn3 O6 C17 118(22) 6 .
O5 Zn3 O6 C17 -126(23) . .
O1 Zn3 O6 C17 -1(25) . .
O8 Zn1 O7 C17 -123(20) . .
O1 Zn1 O7 C17 -6(22) . .
O2 Zn1 O7 C17 119(20) . .
O7 Zn1 O8 C25 125(40) . .
O1 Zn1 O8 C25 4(42) . .
O2 Zn1 O8 C25 -117(40) . .
Zn1 O2 C1 O3 1(33) . .
Zn1 O2 C1 C2 -170(9) . .
Zn2 O3 C1 C2 171(10) . .
O2 C1 C2 C3 3(18) . .
O3 C1 C2 C3 -168(18) . .
O2 C1 C2 C7 -177(18) . .
O3 C1 C2 C7 12(18) . .
Zn3 O6 C17 C18 -171(12) . .
Zn1 O7 C17 O6 3(34) . .
Zn1 O7 C17 C18 175(9) . .
O6 C17 C18 C19 -8(18) . .
O7 C17 C18 C19 -180(18) . .
O6 C17 C18 C23 172(18) . .
C22 C21 C24 C8 178(22) . 4
C20 C21 C24 C8 -2(22) . 4
Zn1 O8 C25 O8 -6(65) . 6
Zn1 O8 C25 C26 171(19) . .
O8 C25 C26 C27 -92(29) 6 .
O8 C25 C26 C27 92(29) . .
O8 C25 C26 C31 88(29) 6 .
O8 C25 C26 C31 -88(29) . .
